data_7202236
loop_
_publ_author_name
'Kwok Chan, Wesley Ting'
'Eisler, Dana J.'
'Wright, Dominic S.'

_publ_section_title
;
 [{(18-crown-6)K}GaCl4]\\infty , a diamondoid structure templated by
 tetrahedral GaCl4&#x2212; ions
;
_journal_issue 10
_journal_name_full CrystEngComm
_journal_page_first 1315
_journal_paper_doi 10.1039/b807523a
_journal_volume 10
_journal_year 2008
_chemical_formula_moiety 'C24 H48 Cl4 Ga K2 O12, Cl4 Ga'
_chemical_formula_sum 'C12 H24 Cl4 Ga K O6'
_chemical_formula_weight 514.93
_chemical_name_systematic
;
?
;
_space_group_IT_number 203
_symmetry_cell_setting cubic
_symmetry_space_group_name_Hall '-F 2uv 2vw 3'
_symmetry_space_group_name_H-M 'F d -3 :2'
_atom_sites_solution_hydrogens geom
_atom_sites_solution_primary direct
_atom_sites_solution_secondary difmap
_audit_creation_method SHELXL-97
_cell_angle_alpha 90.00
_cell_angle_beta 90.00
_cell_angle_gamma 90.00
_cell_formula_units_Z 16
_cell_length_a 20.5787(10)
_cell_length_b 20.5787(10)
_cell_length_c 20.5787(10)
_cell_measurement_reflns_used 1888
_cell_measurement_temperature 180(2)
_cell_measurement_theta_max 27.48
_cell_measurement_theta_min 1.00
_cell_volume 8714.7(7)
_computing_cell_refinement 'HKL Scalepack (Otwinowski & Minor 1997)'
_computing_data_collection 'Collect (Nonius B.V. 1998)'
_computing_data_reduction
;
HKL Denzo and Scalepack (Otwinowski & Minor 1997)
;
_computing_publication_material 'SHELXL-97 (Sheldrick 1997)'
_computing_structure_refinement 'SHELXL-97 (Sheldrick 1997)'
_computing_structure_solution 'SIR-92 (Altomare et al. 1994)'
_diffrn_ambient_temperature 180(2)
_diffrn_measured_fraction_theta_full 0.998
_diffrn_measured_fraction_theta_max 0.998
_diffrn_measurement_device_type 'Nonius Kappa CCD'
_diffrn_measurement_method 'Thin slice \w and \f scans'
_diffrn_radiation_source 'fine-focus sealed tube'
_diffrn_radiation_type MoK\a
_diffrn_radiation_wavelength 0.71073
_diffrn_reflns_av_R_equivalents 0.0383
_diffrn_reflns_av_sigmaI/netI 0.0349
_diffrn_reflns_limit_h_max 24
_diffrn_reflns_limit_h_min -15
_diffrn_reflns_limit_k_max 20
_diffrn_reflns_limit_k_min -24
_diffrn_reflns_limit_l_max 24
_diffrn_reflns_limit_l_min -19
_diffrn_reflns_number 3260
_diffrn_reflns_theta_full 25.02
_diffrn_reflns_theta_max 25.02
_diffrn_reflns_theta_min 2.80
_diffrn_standards_number 0
_exptl_absorpt_coefficient_mu 1.966
_exptl_absorpt_correction_T_max 0.850
_exptl_absorpt_correction_T_min 0.705
_exptl_absorpt_correction_type multi-scan
_exptl_absorpt_process_details
;

multi-scan from symmetry-related measurements

Sortav (Blessing 1995)

;
_exptl_crystal_colour Colourless
_exptl_crystal_density_diffrn 1.570
_exptl_crystal_density_method 'not measured'
_exptl_crystal_description Block
_exptl_crystal_F_000 4192
_exptl_crystal_size_max 0.19
_exptl_crystal_size_mid 0.16
_exptl_crystal_size_min 0.08
_refine_diff_density_max 0.506
_refine_diff_density_min -0.569
_refine_diff_density_rms 0.066
_refine_ls_extinction_method none
_refine_ls_goodness_of_fit_ref 1.100
_refine_ls_hydrogen_treatment constr
_refine_ls_matrix_type full
_refine_ls_number_parameters 58
_refine_ls_number_reflns 656
_refine_ls_number_restraints 5
_refine_ls_restrained_S_all 1.099
_refine_ls_R_factor_all 0.0650
_refine_ls_R_factor_gt 0.0439
_refine_ls_shift/su_max 0.000
_refine_ls_shift/su_mean 0.000
_refine_ls_structure_factor_coef Fsqd
_refine_ls_weighting_details 'calc w=1/[\s^2^(Fo^2^)+(0.0414P)^2^+52.7712P] where P=(Fo^2^+2Fc^2^)/3'
_refine_ls_weighting_scheme calc
_refine_ls_wR_factor_gt 0.1004
_refine_ls_wR_factor_ref 0.1117
_reflns_number_gt 487
_reflns_number_total 656
_reflns_threshold_expression >2sigma(I)
_cod_data_source_file b807523a.txt
_cod_data_source_block dw0749
_cod_depositor_comments
;
The following automatic conversions were performed:
'_symmetry_cell_setting' value 'Cubic' changed to 'cubic' according to
'/home/saulius/struct/CIF-dictionaries/cif_core.dic' dictionary named
'cif_core.dic' version 2.4.1 from 2010-06-29.

Automatic conversion script
Id: cif_fix_enum 1527 2010-12-29 10:47:43Z saulius 
;
_cod_original_sg_symbol_H-M 'F d -3'
_cod_database_code 7202236

loop_
_symmetry_equiv_pos_as_xyz
'x, y, z'
'-x+1/4, -y+1/4, z'
'-x+1/4, y, -z+1/4'
'x, -y+1/4, -z+1/4'
'z, x, y'
'z, -x+1/4, -y+1/4'
'-z+1/4, -x+1/4, y'
'-z+1/4, x, -y+1/4'
'y, z, x'
'-y+1/4, z, -x+1/4'
'y, -z+1/4, -x+1/4'
'-y+1/4, -z+1/4, x'
'x, y+1/2, z+1/2'
'-x+1/4, -y+3/4, z+1/2'
'-x+1/4, y+1/2, -z+3/4'
'x, -y+3/4, -z+3/4'
'z, x+1/2, y+1/2'
'z, -x+3/4, -y+3/4'
'-z+1/4, -x+3/4, y+1/2'
'-z+1/4, x+1/2, -y+3/4'
'y, z+1/2, x+1/2'
'-y+1/4, z+1/2, -x+3/4'
'y, -z+3/4, -x+3/4'
'-y+1/4, -z+3/4, x+1/2'
'x+1/2, y, z+1/2'
'-x+3/4, -y+1/4, z+1/2'
'-x+3/4, y, -z+3/4'
'x+1/2, -y+1/4, -z+3/4'
'z+1/2, x, y+1/2'
'z+1/2, -x+1/4, -y+3/4'
'-z+3/4, -x+1/4, y+1/2'
'-z+3/4, x, -y+3/4'
'y+1/2, z, x+1/2'
'-y+3/4, z, -x+3/4'
'y+1/2, -z+1/4, -x+3/4'
'-y+3/4, -z+1/4, x+1/2'
'x+1/2, y+1/2, z'
'-x+3/4, -y+3/4, z'
'-x+3/4, y+1/2, -z+1/4'
'x+1/2, -y+3/4, -z+1/4'
'z+1/2, x+1/2, y'
'z+1/2, -x+3/4, -y+1/4'
'-z+3/4, -x+3/4, y'
'-z+3/4, x+1/2, -y+1/4'
'y+1/2, z+1/2, x'
'-y+3/4, z+1/2, -x+1/4'
'y+1/2, -z+3/4, -x+1/4'
'-y+3/4, -z+3/4, x'
'-x, -y, -z'
'x-1/4, y-1/4, -z'
'x-1/4, -y, z-1/4'
'-x, y-1/4, z-1/4'
'-z, -x, -y'
'-z, x-1/4, y-1/4'
'z-1/4, x-1/4, -y'
'z-1/4, -x, y-1/4'
'-y, -z, -x'
'y-1/4, -z, x-1/4'
'-y, z-1/4, x-1/4'
'y-1/4, z-1/4, -x'
'-x, -y+1/2, -z+1/2'
'x-1/4, y+1/4, -z+1/2'
'x-1/4, -y+1/2, z+1/4'
'-x, y+1/4, z+1/4'
'-z, -x+1/2, -y+1/2'
'-z, x+1/4, y+1/4'
'z-1/4, x+1/4, -y+1/2'
'z-1/4, -x+1/2, y+1/4'
'-y, -z+1/2, -x+1/2'
'y-1/4, -z+1/2, x+1/4'
'-y, z+1/4, x+1/4'
'y-1/4, z+1/4, -x+1/2'
'-x+1/2, -y, -z+1/2'
'x+1/4, y-1/4, -z+1/2'
'x+1/4, -y, z+1/4'
'-x+1/2, y-1/4, z+1/4'
'-z+1/2, -x, -y+1/2'
'-z+1/2, x-1/4, y+1/4'
'z+1/4, x-1/4, -y+1/2'
'z+1/4, -x, y+1/4'
'-y+1/2, -z, -x+1/2'
'y+1/4, -z, x+1/4'
'-y+1/2, z-1/4, x+1/4'
'y+1/4, z-1/4, -x+1/2'
'-x+1/2, -y+1/2, -z'
'x+1/4, y+1/4, -z'
'x+1/4, -y+1/2, z-1/4'
'-x+1/2, y+1/4, z-1/4'
'-z+1/2, -x+1/2, -y'
'-z+1/2, x+1/4, y-1/4'
'z+1/4, x+1/4, -y'
'z+1/4, -x+1/2, y-1/4'
'-y+1/2, -z+1/2, -x'
'y+1/4, -z+1/2, x-1/4'
'-y+1/2, z+1/4, x-1/4'
'y+1/4, z+1/4, -x'

loop_
_atom_site_label
_atom_site_type_symbol
_atom_site_fract_x
_atom_site_fract_y
_atom_site_fract_z
_atom_site_U_iso_or_equiv
_atom_site_adp_type
_atom_site_occupancy
_atom_site_symmetry_multiplicity
_atom_site_calc_flag
_atom_site_refinement_flags
_atom_site_disorder_assembly
_atom_site_disorder_group
Ga1 Ga 0.6250 0.1250 0.1250 0.0362(4) Uani 1 12 d SD . .
Ga2 Ga 0.1250 0.1250 0.1250 0.0431(5) Uani 1 12 d S . .
Cl1 Cl 0.5473(7) 0.0569(7) 0.1450(8) 0.057(3) Uiso 0.083333 1 d PD . 1
Cl1A Cl 0.5648(3) 0.0648(3) 0.1852(3) 0.080(6) Uiso 0.12500 3 d SPD A 2
Cl1B Cl 0.5285(5) 0.1667(8) 0.1307(7) 0.058(3) Uiso 0.083333 1 d PD . 3
Cl1C Cl 0.5310(5) 0.0946(8) 0.1584(9) 0.060(4) Uiso 0.083333 1 d PD . 4
Cl1D Cl 0.5203(5) 0.1250 0.1250 0.073(6) Uiso 0.0833333 2 d SPD . 5
Cl2 Cl 0.067(5) 0.0555(11) 0.070(4) 0.047(4) Uani 0.33333 1 d P . .
K1 K 0.5067(4) 0.0067(4) 0.0067(4) 0.057(3) Uani 0.50 3 d SP . .
O1 O 0.58857(13) -0.09987(13) 0.02636(13) 0.0496(8) Uani 1 1 d . . .
C1 C 0.6267(2) -0.1199(2) -0.0279(2) 0.0550(11) Uani 1 1 d . . .
H1A H 0.5996 -0.1448 -0.0589 0.066 Uiso 1 1 calc R . .
H1B H 0.6628 -0.1481 -0.0132 0.066 Uiso 1 1 calc R . .
C2 C 0.6530(2) -0.0603(2) -0.0601(2) 0.0565(12) Uani 1 1 d . . .
H2A H 0.6750 -0.0323 -0.0277 0.085 Uiso 1 1 calc R . .
H2B H 0.6849 -0.0724 -0.0940 0.085 Uiso 1 1 calc R . .

loop_
_atom_site_aniso_label
_atom_site_aniso_U_11
_atom_site_aniso_U_22
_atom_site_aniso_U_33
_atom_site_aniso_U_23
_atom_site_aniso_U_13
_atom_site_aniso_U_12
Ga1 0.0362(4) 0.0362(4) 0.0362(4) 0.000 0.000 0.000
Ga2 0.0431(5) 0.0431(5) 0.0431(5) 0.000 0.000 0.000
Cl2 0.051(12) 0.036(5) 0.053(15) 0.007(6) -0.008(4) 0.000(5)
K1 0.057(3) 0.057(3) 0.057(3) 0.014(4) 0.014(4) 0.014(4)
O1 0.0528(18) 0.0454(16) 0.0506(17) 0.0007(14) 0.0001(14) 0.0053(14)
C1 0.056(2) 0.059(3) 0.050(2) -0.007(2) -0.004(2) 0.014(2)
C2 0.045(2) 0.067(3) 0.058(3) -0.007(2) 0.003(2) 0.006(2)

loop_
_atom_type_symbol
_atom_type_description
_atom_type_scat_dispersion_real
_atom_type_scat_dispersion_imag
_atom_type_scat_source
C C 0.0033 0.0016 'International Tables Vol C Tables 4.2.6.8 and 6.1.1.4'
H H 0.0000 0.0000 'International Tables Vol C Tables 4.2.6.8 and 6.1.1.4'
O O 0.0106 0.0060 'International Tables Vol C Tables 4.2.6.8 and 6.1.1.4'
K K 0.2009 0.2494 'International Tables Vol C Tables 4.2.6.8 and 6.1.1.4'
Cl Cl 0.1484 0.1585 'International Tables Vol C Tables 4.2.6.8 and 6.1.1.4'
Ga Ga 0.2307 1.6083 'International Tables Vol C Tables 4.2.6.8 and 6.1.1.4'

loop_
_geom_angle_atom_site_label_1
_geom_angle_atom_site_label_2
_geom_angle_atom_site_label_3
_geom_angle
_geom_angle_site_symmetry_1
_geom_angle_site_symmetry_3
_geom_angle_publ_flag
Cl1C Ga1 Cl1C 49.8(7) 34 42 ?
Cl1C Ga1 Cl1C 49.8(7) 34 2_655 ?
Cl1C Ga1 Cl1C 49.8(7) 42 2_655 ?
Cl1C Ga1 Cl1C 51.4(8) 34 35 ?
Cl1C Ga1 Cl1C 96.9(7) 42 35 ?
Cl1C Ga1 Cl1C 93.9(7) 2_655 35 ?
Cl1C Ga1 Cl1C 146.1(9) 34 36_554 ?
Cl1C Ga1 Cl1C 117.3(2) 42 36_554 ?
Cl1C Ga1 Cl1C 96.9(7) 2_655 36_554 ?
Cl1C Ga1 Cl1C 142.6(10) 35 36_554 ?
Cl1C Ga1 Cl1C 93.9(7) 34 . ?
Cl1C Ga1 Cl1C 117.3(2) 42 . ?
Cl1C Ga1 Cl1C 142.6(10) 2_655 . ?
Cl1C Ga1 Cl1C 49.8(7) 35 . ?
Cl1C Ga1 Cl1C 117.3(2) 36_554 . ?
Cl1C Ga1 Cl1C 96.9(7) 34 44_545 ?
Cl1C Ga1 Cl1C 146.1(9) 42 44_545 ?
Cl1C Ga1 Cl1C 117.3(2) 2_655 44_545 ?
Cl1C Ga1 Cl1C 49.8(7) 35 44_545 ?
Cl1C Ga1 Cl1C 93.9(7) 36_554 44_545 ?
Cl1C Ga1 Cl1C 49.8(7) . 44_545 ?
Cl1C Ga1 Cl1C 93.9(7) 34 43 ?
Cl1C Ga1 Cl1C 51.4(8) 42 43 ?
Cl1C Ga1 Cl1C 96.9(7) 2_655 43 ?
Cl1C Ga1 Cl1C 117.3(2) 35 43 ?
Cl1C Ga1 Cl1C 96.9(7) 36_554 43 ?
Cl1C Ga1 Cl1C 93.9(7) . 43 ?
Cl1C Ga1 Cl1C 142.6(10) 44_545 43 ?
Cl1C Ga1 Cl1C 117.3(2) 34 41_545 ?
Cl1C Ga1 Cl1C 142.6(10) 42 41_545 ?
Cl1C Ga1 Cl1C 93.9(7) 2_655 41_545 ?
Cl1C Ga1 Cl1C 93.9(7) 35 41_545 ?
Cl1C Ga1 Cl1C 49.8(7) 36_554 41_545 ?
Cl1C Ga1 Cl1C 96.9(7) . 41_545 ?
Cl1C Ga1 Cl1C 51.4(8) 44_545 41_545 ?
Cl1C Ga1 Cl1C 146.1(9) 43 41_545 ?
Cl1C Ga1 Cl1C 96.9(7) 34 3_655 ?
Cl1C Ga1 Cl1C 93.9(7) 42 3_655 ?
Cl1C Ga1 Cl1C 51.4(8) 2_655 3_655 ?
Cl1C Ga1 Cl1C 117.3(2) 35 3_655 ?
Cl1C Ga1 Cl1C 49.8(7) 36_554 3_655 ?
Cl1C Ga1 Cl1C 146.1(9) . 3_655 ?
Cl1C Ga1 Cl1C 96.9(7) 44_545 3_655 ?
Cl1C Ga1 Cl1C 117.3(2) 43 3_655 ?
Cl1C Ga1 Cl1C 49.8(7) 41_545 3_655 ?
Cl1C Ga1 Cl1C 142.6(10) 34 33_554 ?
Cl1C Ga1 Cl1C 93.9(7) 42 33_554 ?
Cl1C Ga1 Cl1C 117.3(2) 2_655 33_554 ?
Cl1C Ga1 Cl1C 146.1(9) 35 33_554 ?
Cl1C Ga1 Cl1C 51.4(8) 36_554 33_554 ?
Cl1C Ga1 Cl1C 96.9(7) . 33_554 ?
Cl1C Ga1 Cl1C 117.3(2) 44_545 33_554 ?
Cl1C Ga1 Cl1C 49.8(7) 43 33_554 ?
Cl1C Ga1 Cl1C 96.9(7) 41_545 33_554 ?
Cl1C Ga1 Cl1C 93.9(7) 3_655 33_554 ?
Cl1C Ga1 Cl1C 117.3(2) 34 4 ?
Cl1C Ga1 Cl1C 96.9(7) 42 4 ?
Cl1C Ga1 Cl1C 146.1(9) 2_655 4 ?
Cl1C Ga1 Cl1C 96.9(7) 35 4 ?
Cl1C Ga1 Cl1C 93.9(7) 36_554 4 ?
Cl1C Ga1 Cl1C 51.4(8) . 4 ?
Cl1C Ga1 Cl1C 93.9(7) 44_545 4 ?
Cl1C Ga1 Cl1C 49.8(7) 43 4 ?
Cl1C Ga1 Cl1C 117.3(2) 41_545 4 ?
Cl1C Ga1 Cl1C 142.6(10) 3_655 4 ?
Cl1C Ga1 Cl1C 49.8(7) 33_554 4 ?
Cl2 Ga2 Cl2 9.9(9) 10 3 ?
Cl2 Ga2 Cl2 108(3) 10 . ?
Cl2 Ga2 Cl2 98.3(15) 3 . ?
Cl2 Ga2 Cl2 105(3) 10 2 ?
Cl2 Ga2 Cl2 113(6) 3 2 ?
Cl2 Ga2 Cl2 117(5) . 2 ?
Cl2 Ga2 Cl2 9.9(9) 10 8 ?
Cl2 Ga2 Cl2 9.9(9) 3 8 ?
Cl2 Ga2 Cl2 105(3) . 8 ?
Cl2 Ga2 Cl2 114.4(5) 2 8 ?
Cl2 Ga2 Cl2 98.3(15) 10 12 ?
Cl2 Ga2 Cl2 105(3) 3 12 ?
Cl2 Ga2 Cl2 114.4(5) . 12 ?
Cl2 Ga2 Cl2 9.9(9) 2 12 ?
Cl2 Ga2 Cl2 108(3) 8 12 ?
Cl2 Ga2 Cl2 105(3) 10 6 ?
Cl2 Ga2 Cl2 108(3) 3 6 ?
Cl2 Ga2 Cl2 114.4(5) . 6 ?
Cl2 Ga2 Cl2 105(3) 2 6 ?
Cl2 Ga2 Cl2 98.3(15) 8 6 ?
Cl2 Ga2 Cl2 114.4(5) 12 6 ?
Cl2 Ga2 Cl2 108(3) 10 7 ?
Cl2 Ga2 Cl2 114.4(5) 3 7 ?
Cl2 Ga2 Cl2 108(3) . 7 ?
Cl2 Ga2 Cl2 9.9(9) 2 7 ?
Cl2 Ga2 Cl2 117(5) 8 7 ?
Cl2 Ga2 Cl2 9.9(9) 12 7 ?
Cl2 Ga2 Cl2 113(6) 6 7 ?
Cl2 Ga2 Cl2 114.4(5) 10 5 ?
Cl2 Ga2 Cl2 105(3) 3 5 ?
Cl2 Ga2 Cl2 9.9(9) . 5 ?
Cl2 Ga2 Cl2 108(3) 2 5 ?
Cl2 Ga2 Cl2 113(6) 8 5 ?
Cl2 Ga2 Cl2 105(3) 12 5 ?
Cl2 Ga2 Cl2 117(5) 6 5 ?
Cl2 Ga2 Cl2 98.3(15) 7 5 ?
Cl2 Ga2 Cl2 114.4(5) 10 4 ?
Cl2 Ga2 Cl2 117(5) 3 4 ?
Cl2 Ga2 Cl2 113(6) . 4 ?
Cl2 Ga2 Cl2 98.3(15) 2 4 ?
Cl2 Ga2 Cl2 108(3) 8 4 ?
Cl2 Ga2 Cl2 108(3) 12 4 ?
Cl2 Ga2 Cl2 9.9(9) 6 4 ?
Cl2 Ga2 Cl2 105(3) 7 4 ?
Cl2 Ga2 Cl2 114.4(5) 5 4 ?
Cl2 Ga2 Cl2 117(5) 10 9 ?
Cl2 Ga2 Cl2 108(3) 3 9 ?
Cl2 Ga2 Cl2 9.9(9) . 9 ?
Cl2 Ga2 Cl2 114.4(5) 2 9 ?
Cl2 Ga2 Cl2 114.4(5) 8 9 ?
Cl2 Ga2 Cl2 113(6) 12 9 ?
Cl2 Ga2 Cl2 108(3) 6 9 ?
Cl2 Ga2 Cl2 105(3) 7 9 ?
Cl2 Ga2 Cl2 9.9(9) 5 9 ?
Cl2 Ga2 Cl2 105(3) 4 9 ?
Cl2 Ga2 Cl2 113(6) 10 11 ?
Cl2 Ga2 Cl2 114.4(5) 3 11 ?
Cl2 Ga2 Cl2 105(3) . 11 ?
Cl2 Ga2 Cl2 108(3) 2 11 ?
Cl2 Ga2 Cl2 105(3) 8 11 ?
Cl2 Ga2 Cl2 117(5) 12 11 ?
Cl2 Ga2 Cl2 9.9(9) 6 11 ?
Cl2 Ga2 Cl2 114.4(5) 7 11 ?
Cl2 Ga2 Cl2 108(3) 5 11 ?
Cl2 Ga2 Cl2 9.9(9) 4 11 ?
Cl2 Ga2 Cl2 98.3(15) 9 11 ?
Cl1 Cl1 Cl1 60.000(1) 35 44_545 ?
Cl1 Cl1 Ga1 68.9(4) 35 . ?
Cl1 Cl1 Ga1 68.9(4) 44_545 . ?
Cl1 Cl1 K1 158.9(13) 35 . ?
Cl1 Cl1 K1 137.4(14) 44_545 . ?
Ga1 Cl1 K1 103.7(5) . . ?
Cl1 Cl1 K1 160.2(14) 35 49_655 ?
Cl1 Cl1 K1 138.4(14) 44_545 49_655 ?
Ga1 Cl1 K1 107.5(5) . 49_655 ?
Cl1B Cl1B Ga1 66.4(4) 4 . ?
Cl1B Cl1B Cl1B 121.9(7) 4 43 ?
Ga1 Cl1B Cl1B 57.8(3) . 43 ?
Cl1B Cl1B Cl1B 77.9(13) 4 34 ?
Ga1 Cl1B Cl1B 57.8(3) . 34 ?
Cl1B Cl1B Cl1B 60.0 43 34 ?
Cl1B Cl1B K1 131.3(12) 4 4 ?
Ga1 Cl1B K1 114.1(6) . 4 ?
Cl1B Cl1B K1 66.1(2) 43 4 ?
Cl1B Cl1B K1 66.1(2) 34 4 ?
Cl1B Cl1B K1 131.9(12) 4 64_655 ?
Ga1 Cl1B K1 118.0(6) . 64_655 ?
Cl1B Cl1B K1 69.35(18) 43 64_655 ?
Cl1B Cl1B K1 69.35(18) 34 64_655 ?
Cl1C Cl1C Cl1C 60.000(1) 35 44_545 ?
Cl1C Cl1C Cl1C 122.2(9) 35 4 ?
Cl1C Cl1C Cl1C 117.5(12) 44_545 4 ?
Cl1C Cl1C Ga1 65.1(4) 35 . ?
Cl1C Cl1C Ga1 65.1(4) 44_545 . ?
Cl1C Cl1C Ga1 64.3(4) 4 . ?
Cl1C Cl1C K1 78.0(12) 35 4 ?
Cl1C Cl1C K1 137.4(12) 44_545 4 ?
Cl1C Cl1C K1 77.5(11) 4 4 ?
Ga1 Cl1C K1 91.9(5) . 4 ?
Cl1C Cl1C K1 132.3(11) 35 . ?
Cl1C Cl1C K1 72.9(11) 44_545 . ?
Cl1C Cl1C K1 72.6(11) 4 . ?
Ga1 Cl1C K1 89.7(5) . . ?
K1 Cl1C K1 145.9(5) 4 . ?
Ga1 Cl1D K1 94.7(2) . 4 ?
Ga1 Cl1D K1 94.7(2) . . ?
K1 Cl1D K1 170.7(4) 4 . ?
Cl2 Cl2 Cl2 60.00(10) 5 9 ?
Cl2 Cl2 Ga2 85.0(4) 5 . ?
Cl2 Cl2 Ga2 85.0(5) 9 . ?
K1 K1 O1 88.8(3) 49_655 33_554 ?
K1 K1 O1 88.8(3) 49_655 . ?
O1 K1 O1 119.96(2) 33_554 . ?
K1 K1 O1 88.8(3) 49_655 41_545 ?
O1 K1 O1 119.96(2) 33_554 41_545 ?
O1 K1 O1 119.96(2) . 41_545 ?
K1 K1 O1 81.5(3) 49_655 81 ?
O1 K1 O1 170.3(6) 33_554 81 ?
O1 K1 O1 60.16(3) . 81 ?
O1 K1 O1 60.16(3) 41_545 81 ?
K1 K1 O1 81.5(3) 49_655 89 ?
O1 K1 O1 60.16(3) 33_554 89 ?
O1 K1 O1 60.16(3) . 89 ?
O1 K1 O1 170.3(6) 41_545 89 ?
O1 K1 O1 117.87(15) 81 89 ?
K1 K1 O1 81.5(3) 49_655 49_655 ?
O1 K1 O1 60.16(3) 33_554 49_655 ?
O1 K1 O1 170.3(6) . 49_655 ?
O1 K1 O1 60.16(3) 41_545 49_655 ?
O1 K1 O1 117.87(15) 81 49_655 ?
O1 K1 O1 117.87(15) 89 49_655 ?
K1 K1 Cl1B 152.1(2) 49_655 44_545 ?
O1 K1 Cl1B 106.4(5) 33_554 44_545 ?
O1 K1 Cl1B 63.3(3) . 44_545 ?
O1 K1 Cl1B 102.8(4) 41_545 44_545 ?
O1 K1 Cl1B 82.5(3) 81 44_545 ?
O1 K1 Cl1B 85.9(4) 89 44_545 ?
O1 K1 Cl1B 126.3(5) 49_655 44_545 ?
K1 K1 Cl1B 152.1(2) 49_655 36_554 ?
O1 K1 Cl1B 102.8(4) 33_554 36_554 ?
O1 K1 Cl1B 106.4(5) . 36_554 ?
O1 K1 Cl1B 63.3(3) 41_545 36_554 ?
O1 K1 Cl1B 85.9(4) 81 36_554 ?
O1 K1 Cl1B 126.3(5) 89 36_554 ?
O1 K1 Cl1B 82.5(3) 49_655 36_554 ?
Cl1B K1 Cl1B 47.9(4) 44_545 36_554 ?
K1 K1 Cl1B 152.1(2) 49_655 4 ?
O1 K1 Cl1B 63.3(3) 33_554 4 ?
O1 K1 Cl1B 102.8(4) . 4 ?
O1 K1 Cl1B 106.4(5) 41_545 4 ?
O1 K1 Cl1B 126.3(5) 81 4 ?
O1 K1 Cl1B 82.5(3) 89 4 ?
O1 K1 Cl1B 85.9(4) 49_655 4 ?
Cl1B K1 Cl1B 47.9(4) 44_545 4 ?
Cl1B K1 Cl1B 47.9(4) 36_554 4 ?
K1 K1 Cl1 150.1(2) 49_655 41_545 ?
O1 K1 Cl1 118.3(5) 33_554 41_545 ?
O1 K1 Cl1 67.3(3) . 41_545 ?
O1 K1 Cl1 88.1(4) 41_545 41_545 ?
O1 K1 Cl1 71.2(3) 81 41_545 ?
O1 K1 Cl1 100.3(4) 89 41_545 ?
O1 K1 Cl1 121.8(4) 49_655 41_545 ?
Cl1B K1 Cl1 39.4(4) 36_554 41_545 ?
Cl1B K1 Cl1 55.9(4) 4 41_545 ?
K1 K1 Cl1 150.1(2) 49_655 33_554 ?
O1 K1 Cl1 88.1(4) 33_554 33_554 ?
O1 K1 Cl1 118.3(5) . 33_554 ?
O1 K1 Cl1 67.3(3) 41_545 33_554 ?
O1 K1 Cl1 100.3(4) 81 33_554 ?
O1 K1 Cl1 121.8(4) 89 33_554 ?
O1 K1 Cl1 71.2(3) 49_655 33_554 ?
Cl1B K1 Cl1 55.9(4) 44_545 33_554 ?
Cl1B K1 Cl1 39.4(4) 4 33_554 ?
Cl1 K1 Cl1 51.2(4) 41_545 33_554 ?
C2 O1 C1 112.9(3) 89 . ?
C2 O1 K1 115.2(3) 89 . ?
C1 O1 K1 116.4(2) . . ?
C2 O1 K1 110.7(3) 89 49_655 ?
C1 O1 K1 112.9(3) . 49_655 ?
O1 C1 C2 108.0(3) . . ?
O1 C2 C1 107.9(3) 81 . ?

loop_
_geom_bond_atom_site_label_1
_geom_bond_atom_site_label_2
_geom_bond_distance
_geom_bond_site_symmetry_2
_geom_bond_publ_flag
Ga1 Cl1C 2.147(8) 34 ?
Ga1 Cl1C 2.147(8) 42 ?
Ga1 Cl1C 2.147(8) 2_655 ?
Ga1 Cl1C 2.147(8) 35 ?
Ga1 Cl1C 2.147(8) 36_554 ?
Ga1 Cl1C 2.147(8) . ?
Ga1 Cl1C 2.147(8) 44_545 ?
Ga1 Cl1C 2.147(8) 43 ?
Ga1 Cl1C 2.147(8) 41_545 ?
Ga1 Cl1C 2.147(8) 3_655 ?
Ga1 Cl1C 2.147(8) 33_554 ?
Ga1 Cl1C 2.147(8) 4 ?
Ga2 Cl2 2.186(3) 10 ?
Ga2 Cl2 2.186(3) 3 ?
Ga2 Cl2 2.186(3) . ?
Ga2 Cl2 2.186(3) 2 ?
Ga2 Cl2 2.186(3) 8 ?
Ga2 Cl2 2.186(3) 12 ?
Ga2 Cl2 2.186(3) 6 ?
Ga2 Cl2 2.186(3) 7 ?
Ga2 Cl2 2.186(3) 5 ?
Ga2 Cl2 2.186(3) 4 ?
Ga2 Cl2 2.186(3) 9 ?
Ga2 Cl2 2.186(3) 11 ?
Cl1 Cl1 1.56(3) 35 ?
Cl1 Cl1 1.56(3) 44_545 ?
Cl1 K1 3.14(2) . ?
Cl1 K1 3.56(2) 49_655 ?
Cl1B K1 2.84(2) 4 ?
Cl1B K1 3.268(19) 64_655 ?
Cl1C K1 3.56(2) 4 ?
Cl1C K1 3.64(2) . ?
Cl1D K1 3.455(13) 4 ?
Cl1D K1 3.455(13) . ?
Cl2 Cl2 0.38(3) 5 ?
Cl2 Cl2 0.38(3) 9 ?
K1 K1 0.47(3) 49_655 ?
K1 O1 2.795(3) 33_554 ?
K1 O1 2.795(3) . ?
K1 O1 2.795(3) 41_545 ?
K1 O1 2.825(3) 81 ?
K1 O1 2.825(3) 89 ?
K1 O1 2.825(3) 49_655 ?
K1 Cl1B 2.84(2) 44_545 ?
K1 Cl1B 2.84(2) 36_554 ?
K1 Cl1B 2.84(2) 4 ?
K1 Cl1 3.14(2) 41_545 ?
K1 Cl1 3.14(2) 33_554 ?
O1 C2 1.423(5) 89 ?
O1 C1 1.425(5) . ?
O1 K1 2.825(3) 49_655 ?
C1 C2 1.496(6) . ?
C2 O1 1.423(5) 81 ?
